data_7704462
loop_
_publ_author_name
'H\"ammer, Matthias'
'Janka, Oliver'
'B\"onnighausen, Judith'
'Klenner, Steffen'
'P\"ottgen, Rainer'
'H\"oppe, Henning A'

_publ_section_title
;
 On the phosphors Na<sub>5</sub>M(WO<sub>4</sub>)<sub>4</sub> (M = Y,
 La-Nd, Sm-Lu, Bi) - crystal structures, thermal decomposition, and
 optical and magnetic properties.
;
_journal_issue 24
_journal_name_full 'Dalton transactions (Cambridge, England : 2003)'
_journal_page_first 8209
_journal_page_last 8225
_journal_paper_doi 10.1039/d0dt00782j
_journal_volume 49
_journal_year 2020
_chemical_formula_moiety 'Na5 O16 Tm1 W4'
_chemical_formula_structural 'Na5 Tm (W O4)4'
_chemical_formula_sum 'Na5 O16 Tm W4'
_chemical_formula_weight 1275.28
_chemical_name_structure_type Na5Lu(WO4)4
_chemical_name_systematic 'pentasodium thulium tetratungstate'
_space_group_crystal_system tetragonal
_space_group_IT_number 88
_space_group_name_Hall '-I 4ad'
_space_group_name_H-M_alt 'I 41/a :2'
_audit_creation_method SHELXL-2014/7
_audit_update_record
;
2020-02-27 deposited with the CCDC.	2020-05-20 downloaded from the CCDC.
;
_cell_angle_alpha 90
_cell_angle_beta 90
_cell_angle_gamma 90
_cell_formula_units_Z 4
_cell_length_a 11.3999(6)
_cell_length_b 11.3999(6)
_cell_length_c 11.2985(6)
_cell_measurement_reflns_used 18502
_cell_measurement_temperature 299(2)
_cell_measurement_theta_max 39.496
_cell_measurement_theta_min 2.538
_cell_volume 1468.33(13)
_computing_structure_refinement 'SHELXL-2014/7 (Sheldrick, 2014)'
_diffrn_ambient_temperature 299(2)
_diffrn_measured_fraction_theta_full 1.000
_diffrn_measured_fraction_theta_max 1.000
_diffrn_measurement_device_type 'D8 Venture Bruker'
_diffrn_measurement_method 'generic phi and omega scans'
_diffrn_radiation_type MoK\a
_diffrn_radiation_wavelength 0.71073
_diffrn_reflns_av_R_equivalents 0.0449
_diffrn_reflns_av_unetI/netI 0.0220
_diffrn_reflns_Laue_measured_fraction_full 1.000
_diffrn_reflns_Laue_measured_fraction_max 1.000
_diffrn_reflns_limit_h_max 20
_diffrn_reflns_limit_h_min -20
_diffrn_reflns_limit_k_max 18
_diffrn_reflns_limit_k_min -20
_diffrn_reflns_limit_l_max 20
_diffrn_reflns_limit_l_min -20
_diffrn_reflns_number 18502
_diffrn_reflns_point_group_measured_fraction_full 1.000
_diffrn_reflns_point_group_measured_fraction_max 1.000
_diffrn_reflns_theta_full 25.242
_diffrn_reflns_theta_max 39.496
_diffrn_reflns_theta_min 2.538
_exptl_absorpt_coefficient_mu 37.430
_exptl_absorpt_correction_type multi-scan
_exptl_absorpt_process_details
; 
 multi-scan absorption correction using SADABS 
(G. M. Sheldrick, (1996). SADABS. Program for Empirical 
Absorption Correction. University of G\"ottingen, Germany.)
;
_exptl_crystal_colour colourless
_exptl_crystal_density_diffrn 5.769
_exptl_crystal_description block
_exptl_crystal_F_000 2192
_exptl_crystal_size_max 0.08
_exptl_crystal_size_mid 0.05
_exptl_crystal_size_min 0.04
_exptl_transmission_factor_max 0.7506
_exptl_transmission_factor_min 0.5591
_refine_diff_density_max 1.434
_refine_diff_density_min -1.301
_refine_diff_density_rms 0.346
_refine_ls_extinction_coef 0.000160(13)
_refine_ls_extinction_expression Fc^*^=kFc[1+0.001xFc^2^\l^3^/sin(2\q)]^-1/4^
_refine_ls_extinction_method 'SHELXL-2014/7 (Sheldrick 2014'
_refine_ls_goodness_of_fit_ref 1.076
_refine_ls_hydrogen_treatment undef
_refine_ls_matrix_type full
_refine_ls_number_parameters 60
_refine_ls_number_reflns 2215
_refine_ls_number_restraints 0
_refine_ls_restrained_S_all 1.076
_refine_ls_R_factor_all 0.0266
_refine_ls_R_factor_gt 0.0195
_refine_ls_shift/su_max 0.002
_refine_ls_shift/su_mean 0.000
_refine_ls_structure_factor_coef Fsqd
_refine_ls_weighting_details 'w=1/[\s^2^(Fo^2^)+(0.0150P)^2^+0.6293P] where P=(Fo^2^+2Fc^2^)/3'
_refine_ls_weighting_scheme calc
_refine_ls_wR_factor_gt 0.0352
_refine_ls_wR_factor_ref 0.0363
_reflns_Friedel_coverage 0.000
_reflns_number_gt 1940
_reflns_number_total 2215
_reflns_threshold_expression 'I > 2\s(I)'
_cod_data_source_file d0dt00782j2.cif
_cod_data_source_block Na5Tm(WO4)4
_cod_depositor_comments 'Adding full bibliography for 7704452--7704470.cif.'
_cod_original_cell_volume 1468.33(17)
_cod_original_sg_symbol_H-M 'I 41/a'
_cod_database_code 7704462
_shelx_shelxl_version_number 2014/7
_shelx_space_group_comment
;
The symmetry employed for this shelxl refinement is uniquely defined
by the following loop, which should always be used as a source of
symmetry information in preference to the above space-group names.
They are only intended as comments.
;

loop_
_space_group_symop_operation_xyz
'x, y, z'
'-x+1/2, -y, z+1/2'
'-y+3/4, x+1/4, z+1/4'
'y+3/4, -x+3/4, z+3/4'
'x+1/2, y+1/2, z+1/2'
'-x+1, -y+1/2, z+1'
'-y+5/4, x+3/4, z+3/4'
'y+5/4, -x+5/4, z+5/4'
'-x, -y, -z'
'x-1/2, y, -z-1/2'
'y-3/4, -x-1/4, -z-1/4'
'-y-3/4, x-3/4, -z-3/4'
'-x+1/2, -y+1/2, -z+1/2'
'x, y+1/2, -z'
'y-1/4, -x+1/4, -z+1/4'
'-y-1/4, x-1/4, -z-1/4'

loop_
_atom_site_label
_atom_site_type_symbol
_atom_site_fract_x
_atom_site_fract_y
_atom_site_fract_z
_atom_site_U_iso_or_equiv
_atom_site_adp_type
_atom_site_occupancy
_atom_site_site_symmetry_order
_atom_site_calc_flag
_atom_site_refinement_flags_posn
_atom_site_refinement_flags_adp
_atom_site_refinement_flags_occupancy
_atom_site_disorder_assembly
_atom_site_disorder_group
Tm1 Tm 0.0000 0.2500 0.1250 0.00741(4) Uani 1 4 d S T P . .
W1 W 0.09224(2) 0.56713(2) 0.13416(2) 0.00854(3) Uani 1 1 d . . . . .
Na1 Na 0.38135(12) 0.45599(11) 0.15323(12) 0.0137(2) Uani 1 1 d . . . . .
Na2 Na 0.5000 0.7500 0.1250 0.0237(6) Uani 1 4 d S T P . .
O1 O 0.4688(2) 0.6018(2) 0.27657(19) 0.0143(4) Uani 1 1 d . . . . .
O2 O 0.2146(2) 0.5690(2) 0.22807(19) 0.0163(4) Uani 1 1 d . . . . .
O3 O 0.1128(2) 0.68878(19) 0.03604(17) 0.0121(3) Uani 1 1 d . . . . .
O4 O 0.0812(2) 0.42752(19) 0.05866(18) 0.0127(4) Uani 1 1 d . . . . .

loop_
_atom_site_aniso_label
_atom_site_aniso_U_11
_atom_site_aniso_U_22
_atom_site_aniso_U_33
_atom_site_aniso_U_23
_atom_site_aniso_U_13
_atom_site_aniso_U_12
Tm1 0.00716(5) 0.00716(5) 0.00790(8) 0.000 0.000 0.000
W1 0.00814(4) 0.00766(4) 0.00981(4) -0.00046(3) -0.00015(3) -0.00010(3)
Na1 0.0140(5) 0.0131(6) 0.0141(5) 0.0003(4) -0.0024(4) 0.0001(5)
Na2 0.0272(9) 0.0272(9) 0.0168(12) 0.000 0.000 0.000
O1 0.0140(9) 0.0137(9) 0.0152(9) -0.0009(7) -0.0029(7) 0.0014(8)
O2 0.0146(10) 0.0209(11) 0.0134(8) 0.0005(7) -0.0036(7) -0.0004(8)
O3 0.0147(9) 0.0102(8) 0.0114(7) 0.0006(6) -0.0016(7) -0.0006(7)
O4 0.0156(10) 0.0078(8) 0.0146(8) 0.0001(6) 0.0028(7) -0.0014(7)

loop_
_atom_type_symbol
_atom_type_description
_atom_type_scat_dispersion_real
_atom_type_scat_dispersion_imag
_atom_type_scat_source
O O 0.0106 0.0060 'International Tables Vol C Tables 4.2.6.8 and 6.1.1.4'
Na Na 0.0362 0.0249 'International Tables Vol C Tables 4.2.6.8 and 6.1.1.4'
Tm Tm -0.3139 5.2483 'International Tables Vol C Tables 4.2.6.8 and 6.1.1.4'
W W -0.8490 6.8722 'International Tables Vol C Tables 4.2.6.8 and 6.1.1.4'

loop_
_geom_angle_atom_site_label_1
_geom_angle_atom_site_label_2
_geom_angle_atom_site_label_3
_geom_angle
_geom_angle_site_symmetry_1
_geom_angle_site_symmetry_3
_geom_angle_publ_flag
O3 Tm1 O3 127.41(7) 3 9_565 ?
O3 Tm1 O3 127.41(7) 3 14_545 ?
O3 Tm1 O3 77.59(11) 9_565 14_545 ?
O3 Tm1 O3 77.59(11) 3 8_344 ?
O3 Tm1 O3 127.41(7) 9_565 8_344 ?
O3 Tm1 O3 127.41(7) 14_545 8_344 ?
O3 Tm1 O4 147.26(8) 3 6_454 ?
O3 Tm1 O4 77.99(7) 9_565 6_454 ?
O3 Tm1 O4 73.18(7) 14_545 6_454 ?
O3 Tm1 O4 69.91(7) 8_344 6_454 ?
O3 Tm1 O4 73.18(7) 3 15 ?
O3 Tm1 O4 147.26(8) 9_565 15 ?
O3 Tm1 O4 69.91(7) 14_545 15 ?
O3 Tm1 O4 77.99(7) 8_344 15 ?
O4 Tm1 O4 95.85(3) 6_454 15 ?
O3 Tm1 O4 77.99(7) 3 12_666 ?
O3 Tm1 O4 69.91(7) 9_565 12_666 ?
O3 Tm1 O4 147.26(8) 14_545 12_666 ?
O3 Tm1 O4 73.18(7) 8_344 12_666 ?
O4 Tm1 O4 95.85(3) 6_454 12_666 ?
O4 Tm1 O4 142.77(10) 15 12_666 ?
O3 Tm1 O4 69.91(7) 3 . ?
O3 Tm1 O4 73.18(7) 9_565 . ?
O3 Tm1 O4 77.99(7) 14_545 . ?
O3 Tm1 O4 147.26(8) 8_344 . ?
O4 Tm1 O4 142.77(10) 6_454 . ?
O4 Tm1 O4 95.85(3) 15 . ?
O4 Tm1 O4 95.85(3) 12_666 . ?
O3 Tm1 Na1 157.09(6) 3 7_444 ?
O3 Tm1 Na1 39.66(6) 9_565 7_444 ?
O3 Tm1 Na1 73.24(6) 14_545 7_444 ?
O3 Tm1 Na1 97.88(6) 8_344 7_444 ?
O4 Tm1 Na1 38.44(6) 6_454 7_444 ?
O4 Tm1 Na1 128.36(6) 15 7_444 ?
O4 Tm1 Na1 79.21(5) 12_666 7_444 ?
O4 Tm1 Na1 110.48(6) . 7_444 ?
O3 Tm1 Na1 39.66(6) 3 10_556 ?
O3 Tm1 Na1 97.88(6) 9_565 10_556 ?
O3 Tm1 Na1 157.09(6) 14_545 10_556 ?
O3 Tm1 Na1 73.24(6) 8_344 10_556 ?
O4 Tm1 Na1 128.36(6) 6_454 10_556 ?
O4 Tm1 Na1 110.48(6) 15 10_556 ?
O4 Tm1 Na1 38.44(6) 12_666 10_556 ?
O4 Tm1 Na1 79.21(5) . 10_556 ?
Na1 Tm1 Na1 117.44(2) 7_444 10_556 ?
O3 Tm1 Na1 97.88(6) 3 4_454 ?
O3 Tm1 Na1 73.24(6) 9_565 4_454 ?
O3 Tm1 Na1 39.66(6) 14_545 4_454 ?
O3 Tm1 Na1 157.09(6) 8_344 4_454 ?
O4 Tm1 Na1 110.48(6) 6_454 4_454 ?
O4 Tm1 Na1 79.21(5) 15 4_454 ?
O4 Tm1 Na1 128.36(6) 12_666 4_454 ?
O4 Tm1 Na1 38.44(6) . 4_454 ?
Na1 Tm1 Na1 94.49(4) 7_444 4_454 ?
Na1 Tm1 Na1 117.44(2) 10_556 4_454 ?
O3 Tm1 Na1 73.24(6) 3 13 ?
O3 Tm1 Na1 157.09(6) 9_565 13 ?
O3 Tm1 Na1 97.88(6) 14_545 13 ?
O3 Tm1 Na1 39.66(6) 8_344 13 ?
O4 Tm1 Na1 79.21(5) 6_454 13 ?
O4 Tm1 Na1 38.44(6) 15 13 ?
O4 Tm1 Na1 110.48(6) 12_666 13 ?
O4 Tm1 Na1 128.36(6) . 13 ?
Na1 Tm1 Na1 117.44(2) 7_444 13 ?
Na1 Tm1 Na1 94.49(4) 10_556 13 ?
Na1 Tm1 Na1 117.44(2) 4_454 13 ?
O2 W1 O1 106.50(11) . 10_556 ?
O2 W1 O3 105.15(10) . . ?
O1 W1 O3 106.42(10) 10_556 . ?
O2 W1 O4 110.57(11) . . ?
O1 W1 O4 114.11(10) 10_556 . ?
O3 W1 O4 113.47(9) . . ?
O2 W1 Na1 147.45(8) . 12_666 ?
O1 W1 Na1 41.68(8) 10_556 12_666 ?
O3 W1 Na1 83.70(8) . 12_666 ?
O4 W1 Na1 93.40(8) . 12_666 ?
O2 W1 Na1 39.28(8) . . ?
O1 W1 Na1 141.56(8) 10_556 . ?
O3 W1 Na1 101.15(8) . . ?
O4 W1 Na1 77.21(8) . . ?
Na1 W1 Na1 170.52(3) 12_666 . ?
O2 W1 Na2 76.53(8) . 13_565 ?
O1 W1 Na2 37.53(8) 10_556 13_565 ?
O3 W1 Na2 93.32(7) . 13_565 ?
O4 W1 Na2 148.04(7) . 13_565 ?
Na1 W1 Na2 71.66(2) 12_666 13_565 ?
Na1 W1 Na2 115.80(2) . 13_565 ?
O2 W1 Na1 97.53(8) . 10_556 ?
O1 W1 Na1 34.56(8) 10_556 10_556 ?
O3 W1 Na1 140.09(8) . 10_556 ?
O4 W1 Na1 87.64(7) . 10_556 ?
Na1 W1 Na1 60.63(3) 12_666 10_556 ?
Na1 W1 Na1 116.88(3) . 10_556 ?
Na2 W1 Na1 60.40(2) 13_565 10_556 ?
O2 W1 Na1 98.96(8) . 4_454 ?
O1 W1 Na1 144.78(8) 10_556 4_454 ?
O3 W1 Na1 89.50(7) . 4_454 ?
O4 W1 Na1 31.99(7) . 4_454 ?
Na1 W1 Na1 112.58(2) 12_666 4_454 ?
Na1 W1 Na1 59.727(11) . 4_454 ?
Na2 W1 Na1 175.18(2) 13_565 4_454 ?
Na1 W1 Na1 119.16(4) 10_556 4_454 ?
O2 W1 Na1 77.22(8) . 15_565 ?
O1 W1 Na1 97.80(8) 10_556 15_565 ?
O3 W1 Na1 33.24(7) . 15_565 ?
O4 W1 Na1 141.99(7) . 15_565 ?
Na1 W1 Na1 97.60(3) 12_666 15_565 ?
Na1 W1 Na1 90.75(4) . 15_565 ?
Na2 W1 Na1 69.46(2) 13_565 15_565 ?
Na1 W1 Na1 129.26(3) 10_556 15_565 ?
Na1 W1 Na1 111.47(3) 4_454 15_565 ?
O2 Na1 O4 142.57(10) 4_454 3 ?
O2 Na1 O1 111.04(10) 4_454 . ?
O4 Na1 O1 95.99(9) 3 . ?
O2 Na1 O3 133.22(10) 4_454 12_766 ?
O4 Na1 O3 76.34(8) 3 12_766 ?
O1 Na1 O3 77.61(8) . 12_766 ?
O2 Na1 O2 81.34(6) 4_454 . ?
O4 Na1 O2 80.75(9) 3 . ?
O1 Na1 O2 75.88(9) . . ?
O3 Na1 O2 142.64(9) 12_766 . ?
O2 Na1 O1 77.08(9) 4_454 4_454 ?
O4 Na1 O1 84.61(9) 3 4_454 ?
O1 Na1 O1 162.62(9) . 4_454 ?
O3 Na1 O1 85.71(8) 12_766 4_454 ?
O2 Na1 O1 121.19(9) . 4_454 ?
O2 Na1 W1 102.38(7) 4_454 15 ?
O4 Na1 W1 56.27(6) 3 15 ?
O1 Na1 W1 146.45(7) . 15 ?
O3 Na1 W1 77.53(6) 12_766 15 ?
O2 Na1 W1 112.98(7) . 15 ?
O1 Na1 W1 28.47(5) 4_454 15 ?
O2 Na1 W1 61.09(7) 4_454 . ?
O4 Na1 W1 89.79(7) 3 . ?
O1 Na1 W1 100.10(7) . . ?
O3 Na1 W1 165.52(7) 12_766 . ?
O2 Na1 W1 26.98(5) . . ?
O1 Na1 W1 97.27(7) 4_454 . ?
W1 Na1 W1 98.37(3) 15 . ?
O2 Na1 Na1 42.16(6) 4_454 4_454 ?
O4 Na1 Na1 105.04(7) 3 4_454 ?
O1 Na1 Na1 151.92(7) . 4_454 ?
O3 Na1 Na1 125.02(7) 12_766 4_454 ?
O2 Na1 Na1 89.17(6) . 4_454 ?
O1 Na1 Na1 41.30(6) 4_454 4_454 ?
W1 Na1 Na1 61.39(4) 15 4_454 ?
W1 Na1 Na1 62.23(3) . 4_454 ?
O2 Na1 Na1 111.89(8) 4_454 3 ?
O4 Na1 Na1 70.85(6) 3 3 ?
O1 Na1 Na1 43.21(7) . 3 ?
O3 Na1 Na1 104.88(6) 12_766 3 ?
O2 Na1 Na1 38.90(6) . 3 ?
O1 Na1 Na1 149.60(7) 4_454 3 ?
W1 Na1 Na1 125.14(3) 15 3 ?
W1 Na1 Na1 65.88(3) . 3 ?
Na1 Na1 Na1 127.98(3) 4_454 3 ?
O2 Na1 W1 129.82(8) 4_454 10_656 ?
O4 Na1 W1 84.61(6) 3 10_656 ?
O1 Na1 W1 24.95(6) . 10_656 ?
O3 Na1 W1 53.23(6) 12_766 10_656 ?
O2 Na1 W1 95.85(7) . 10_656 ?
O1 Na1 W1 138.93(7) 4_454 10_656 ?
W1 Na1 W1 123.87(4) 15 10_656 ?
W1 Na1 W1 122.19(4) . 10_656 ?
Na1 Na1 W1 169.77(4) 4_454 10_656 ?
Na1 Na1 W1 57.98(3) 3 10_656 ?
O2 Na1 Na2 71.02(7) 4_454 . ?
O4 Na1 Na2 136.80(7) 3 . ?
O1 Na1 Na2 41.61(6) . . ?
O3 Na1 Na2 96.62(7) 12_766 . ?
O2 Na1 Na2 80.42(7) . . ?
O1 Na1 Na2 138.01(7) 4_454 . ?
W1 Na1 Na2 164.53(5) 15 . ?
W1 Na1 Na2 90.64(3) . . ?
Na1 Na1 Na2 113.17(3) 4_454 . ?
Na1 Na1 Na2 70.07(4) 3 . ?
W1 Na1 Na2 59.23(2) 10_656 . ?
O1 Na2 O1 90.45(10) . 6_564 ?
O1 Na2 O1 119.74(6) . 15_565 ?
O1 Na2 O1 119.74(6) 6_564 15_565 ?
O1 Na2 O1 119.74(6) . 12_766 ?
O1 Na2 O1 119.74(6) 6_564 12_766 ?
O1 Na2 O1 90.45(10) 15_565 12_766 ?
O1 Na2 W1 104.23(5) . 4_454 ?
O1 Na2 W1 145.40(5) 6_564 4_454 ?
O1 Na2 W1 26.42(5) 15_565 4_454 ?
O1 Na2 W1 80.01(5) 12_766 4_454 ?
O1 Na2 W1 80.01(5) . 13_565 ?
O1 Na2 W1 26.42(5) 6_564 13_565 ?
O1 Na2 W1 104.23(5) 15_565 13_565 ?
O1 Na2 W1 145.40(5) 12_766 13_565 ?
W1 Na2 W1 125.167(3) 4_454 13_565 ?
O1 Na2 W1 26.42(5) . 10_656 ?
O1 Na2 W1 80.01(5) 6_564 10_656 ?
O1 Na2 W1 145.40(5) 15_565 10_656 ?
O1 Na2 W1 104.23(5) 12_766 10_656 ?
W1 Na2 W1 125.167(3) 4_454 10_656 ?
W1 Na2 W1 81.261(5) 13_565 10_656 ?
O1 Na2 W1 145.40(5) . 7_554 ?
O1 Na2 W1 104.23(5) 6_564 7_554 ?
O1 Na2 W1 80.01(5) 15_565 7_554 ?
O1 Na2 W1 26.42(5) 12_766 7_554 ?
W1 Na2 W1 81.261(5) 4_454 7_554 ?
W1 Na2 W1 125.167(3) 13_565 7_554 ?
W1 Na2 W1 125.167(3) 10_656 7_554 ?
O1 Na2 Na1 129.37(6) . 6_564 ?
O1 Na2 Na1 40.70(6) 6_564 6_564 ?
O1 Na2 Na1 100.72(6) 15_565 6_564 ?
O1 Na2 Na1 86.44(6) 12_766 6_564 ?
W1 Na2 Na1 123.67(2) 4_454 6_564 ?
W1 Na2 Na1 60.37(2) 13_565 6_564 ?
W1 Na2 Na1 111.16(2) 10_656 6_564 ?
W1 Na2 Na1 65.11(2) 7_554 6_564 ?
O1 Na2 Na1 100.72(6) . 15_565 ?
O1 Na2 Na1 86.44(6) 6_564 15_565 ?
O1 Na2 Na1 40.70(6) 15_565 15_565 ?
O1 Na2 Na1 129.37(6) 12_766 15_565 ?
W1 Na2 Na1 60.37(2) 4_454 15_565 ?
W1 Na2 Na1 65.11(2) 13_565 15_565 ?
W1 Na2 Na1 123.67(2) 10_656 15_565 ?
W1 Na2 Na1 111.16(2) 7_554 15_565 ?
Na1 Na2 Na1 90.443(4) 6_564 15_565 ?
O1 Na2 Na1 86.44(6) . 12_766 ?
O1 Na2 Na1 100.72(6) 6_564 12_766 ?
O1 Na2 Na1 129.37(6) 15_565 12_766 ?
O1 Na2 Na1 40.70(6) 12_766 12_766 ?
W1 Na2 Na1 111.16(2) 4_454 12_766 ?
W1 Na2 Na1 123.67(2) 13_565 12_766 ?
W1 Na2 Na1 65.11(2) 10_656 12_766 ?
W1 Na2 Na1 60.37(2) 7_554 12_766 ?
Na1 Na2 Na1 90.443(4) 6_564 12_766 ?
Na1 Na2 Na1 169.91(4) 15_565 12_766 ?
O1 Na2 Na1 40.70(6) . . ?
O1 Na2 Na1 129.37(6) 6_564 . ?
O1 Na2 Na1 86.44(6) 15_565 . ?
O1 Na2 Na1 100.72(6) 12_766 . ?
W1 Na2 Na1 65.11(2) 4_454 . ?
W1 Na2 Na1 111.16(2) 13_565 . ?
W1 Na2 Na1 60.37(2) 10_656 . ?
W1 Na2 Na1 123.67(2) 7_554 . ?
Na1 Na2 Na1 169.91(4) 6_564 . ?
Na1 Na2 Na1 90.443(4) 15_565 . ?
Na1 Na2 Na1 90.443(4) 12_766 . ?
W1 O1 Na1 120.49(12) 10_656 . ?
W1 O1 Na2 116.05(11) 10_656 . ?
Na1 O1 Na2 97.68(8) . . ?
W1 O1 Na1 109.85(10) 10_656 3 ?
Na1 O1 Na1 95.49(10) . 3 ?
Na2 O1 Na1 115.48(10) . 3 ?
W1 O2 Na1 147.31(14) . 3 ?
W1 O2 Na1 113.75(11) . . ?
Na1 O2 Na1 98.94(9) 3 . ?
W1 O3 Tm1 129.95(11) . 9_565 ?
W1 O3 Na1 122.71(10) . 15_565 ?
Tm1 O3 Na1 102.15(9) 9_565 15_565 ?
W1 O4 Tm1 129.41(10) . . ?
W1 O4 Na1 124.00(11) . 4_454 ?
Tm1 O4 Na1 103.31(9) . 4_454 ?

loop_
_geom_bond_atom_site_label_1
_geom_bond_atom_site_label_2
_geom_bond_distance
_geom_bond_site_symmetry_2
_geom_bond_publ_flag
Tm1 O3 2.335(2) 3 ?
Tm1 O3 2.335(2) 9_565 ?
Tm1 O3 2.335(2) 14_545 ?
Tm1 O3 2.335(2) 8_344 ?
Tm1 O4 2.348(2) 6_454 ?
Tm1 O4 2.348(2) 15 ?
Tm1 O4 2.348(2) 12_666 ?
Tm1 O4 2.348(2) . ?
Tm1 Na1 3.6909(13) 7_444 ?
Tm1 Na1 3.6909(13) 10_556 ?
Tm1 Na1 3.6909(13) 4_454 ?
Tm1 Na1 3.6909(13) 13 ?
W1 O2 1.753(2) . ?
W1 O1 1.776(2) 10_556 ?
W1 O3 1.791(2) . ?
W1 O4 1.810(2) . ?
W1 Na1 3.5033(13) 12_666 ?
W1 Na1 3.5375(13) . ?
W1 Na2 3.58554(18) 13_565 ?
W1 Na1 3.6271(13) 10_556 ?
W1 Na1 3.6891(14) 4_454 ?
W1 Na1 3.6980(14) 15_565 ?
Na1 O2 2.289(2) 4_454 ?
Na1 O4 2.358(2) 3 ?
Na1 O1 2.388(3) . ?
Na1 O3 2.409(3) 12_766 ?
Na1 O2 2.447(3) . ?
Na1 O1 2.477(3) 4_454 ?
Na1 W1 3.5033(13) 15 ?
Na1 Na1 3.6008(12) 4_454 ?
Na1 Na1 3.6009(12) 3 ?
Na1 W1 3.6271(13) 10_656 ?
Na1 Na2 3.6284(13) . ?
Na2 O1 2.431(2) . ?
Na2 O1 2.431(2) 6_564 ?
Na2 O1 2.431(2) 15_565 ?
Na2 O1 2.431(2) 12_766 ?
Na2 W1 3.58559(17) 4_454 ?
Na2 W1 3.58559(17) 13_565 ?
Na2 W1 3.58559(18) 10_656 ?
Na2 W1 3.58559(17) 7_554 ?
Na2 Na1 3.6283(13) 6_564 ?
Na2 Na1 3.6283(13) 15_565 ?
Na2 Na1 3.6283(13) 12_766 ?
O1 W1 1.776(2) 10_656 ?
O1 Na1 2.477(3) 3 ?
O2 Na1 2.289(2) 3 ?
O3 Tm1 2.335(2) 9_565 ?
O3 Na1 2.409(3) 15_565 ?
O4 Na1 2.358(2) 4_454 ?
